data_4127283
loop_
_publ_author_name
'Tan, Chunxia'
'Yang, Kuiwei'
'Dong, Jinqiao'
'Liu, Yuhao'
'Liu, Yan'
'Jiang, Jianwen'
'Cui, Yong'

_publ_section_title
;
 Boosting Enantioselectivity of Chiral Organocatalysts with Ultrathin
 Two-Dimensional Metal-Organic Framework Nanosheets.
;
_journal_name_full 'Journal of the American Chemical Society'
_journal_paper_doi 10.1021/jacs.9b07633
_journal_year 2019
_chemical_absolute_configuration rmad
_chemical_formula_moiety 'C76 H76 O25 S4 Zn4, C2 H3 N, C3 H7 N O'
_chemical_formula_sum 'C81 H86 N2 O26 S4 Zn4'
_chemical_formula_weight 1893.23
_chemical_name_systematic T3145
_space_group_crystal_system triclinic
_space_group_IT_number 1
_space_group_name_Hall 'P 1'
_space_group_name_H-M_alt 'P 1'
_symmetry_space_group_name_Hall 'P 1'
_symmetry_space_group_name_H-M 'P 1'
_atom_sites_solution_hydrogens geom
_audit_creation_date 2018-06-17
_audit_creation_method
;
Olex2 1.2
(compiled 2018.05.29 svn.r3508 for OlexSys, GUI svn.r5506)
;
_cell_angle_alpha 112.7680(10)
_cell_angle_beta 103.6510(10)
_cell_angle_gamma 91.1570(10)
_cell_formula_units_Z 1
_cell_length_a 13.9028(3)
_cell_length_b 14.2795(3)
_cell_length_c 16.7217(4)
_cell_measurement_reflns_used 9959
_cell_measurement_temperature 273.15
_cell_measurement_theta_max 21.85
_cell_measurement_theta_min 2.26
_cell_volume 2951.40(12)
_computing_cell_refinement 'SAINT V8.38A (?, 2016)'
_computing_data_reduction 'SAINT V8.38A (?, 2016)'
_computing_molecular_graphics 'Olex2 (Dolomanov et al., 2009)'
_computing_publication_material 'Olex2 (Dolomanov et al., 2009)'
_computing_structure_refinement 'XL (Sheldrick, 2008)'
_computing_structure_solution 'SHELXT 2014/5 (Sheldrick, 2014)'
_diffrn_ambient_temperature 273.15
_diffrn_measured_fraction_theta_full 0.942
_diffrn_measured_fraction_theta_max 0.942
_diffrn_measurement_device_type 'Bruker APEX-II CCD'
_diffrn_measurement_method '\f and \w scans'
_diffrn_radiation_type CuK\a
_diffrn_radiation_wavelength 1.54178
_diffrn_reflns_av_R_equivalents 0.0184
_diffrn_reflns_av_unetI/netI 0.0439
_diffrn_reflns_Laue_measured_fraction_full 0.942
_diffrn_reflns_Laue_measured_fraction_max 0.942
_diffrn_reflns_limit_h_max 15
_diffrn_reflns_limit_h_min -15
_diffrn_reflns_limit_k_max 16
_diffrn_reflns_limit_k_min -16
_diffrn_reflns_limit_l_max 19
_diffrn_reflns_limit_l_min -19
_diffrn_reflns_number 32839
_diffrn_reflns_point_group_measured_fraction_full 0.936
_diffrn_reflns_point_group_measured_fraction_max 0.936
_diffrn_reflns_theta_full 61.695
_diffrn_reflns_theta_max 61.695
_diffrn_reflns_theta_min 4.544
_diffrn_standards_number 0
_exptl_absorpt_coefficient_mu 2.054
_exptl_absorpt_correction_type none
_exptl_crystal_colour 'clear light colourless'
_exptl_crystal_colour_lustre clear
_exptl_crystal_colour_modifier light
_exptl_crystal_colour_primary colourless
_exptl_crystal_density_diffrn 1.065
_exptl_crystal_description block
_exptl_crystal_F_000 978
_exptl_crystal_size_max 0.04
_exptl_crystal_size_mid 0.04
_exptl_crystal_size_min 0.01
_platon_squeeze_details
;
TITL T3145-a_0m_a.res in P1
CELL   13.9028   14.2795   16.7217    112.77    103.65     91.16
SPGR P1
# Solvent Accessible Volume =      1165
# Electrons Found in S.A.V. =       241
# Note: Atoms in Void as Cxxx and Qxxx all others
C101 0.152 0.728 0.184 !       6.37 eA-3
C102 0.015 0.387 0.904 !       4.30 eA-3
C103 0.156 0.535 0.027 !       3.49 eA-3
C104 0.029 0.276 0.064 !       3.35 eA-3
C105 0.982 0.612 0.466 !       3.21 eA-3
C106 0.957 0.579 0.522 !       3.14 eA-3
C107 0.015 0.328 0.239 !       3.12 eA-3
C108 0.302 0.733 0.611 !       2.65 eA-3
C109 0.608 0.582 0.510 !       2.58 eA-3
C110 0.140 0.139 0.940 !       2.52 eA-3
C111 0.046 0.595 0.575 !       2.45 eA-3
C112 0.948 0.506 0.325 !       2.41 eA-3
C113 0.392 0.899 0.455 !       2.40 eA-3
C114 0.873 0.556 0.539 !       2.39 eA-3
C115 0.173 0.245 0.029 !       2.36 eA-3
C116 0.336 0.781 0.314 !       2.30 eA-3
C117 0.997 0.548 0.397 !       2.29 eA-3
C118 0.784 0.553 0.473 !       2.25 eA-3
C119 0.095 0.378 0.970 !       2.23 eA-3
C120 0.094 0.454 0.970 !       2.22 eA-3
C121 0.893 0.616 0.479 !       2.12 eA-3
C122 0.256 0.273 0.487 !       2.10 eA-3
C123 0.621 0.518 0.581 !       2.07 eA-3
C124 0.108 0.306 0.058 !       2.03 eA-3
C125 0.280 0.512 0.717 !       2.03 eA-3
C126 0.582 0.511 0.534 !       1.99 eA-3
C127 0.206 0.373 0.343 !       1.99 eA-3
C128 0.360 0.654 0.828 !       1.98 eA-3
C129 0.286 0.200 0.455 !       1.89 eA-3
C130 0.344 0.030 0.458 !       1.78 eA-3
C131 0.286 0.150 0.580 !       1.74 eA-3
C132 0.448 0.846 0.486 !       1.71 eA-3
C133 0.415 0.346 0.643 !       1.66 eA-3
C134 0.533 0.511 0.454 !       1.64 eA-3
C135 0.184 0.465 0.655 !       1.63 eA-3
C136 0.341 0.842 0.596 !       1.60 eA-3
C137 0.303 0.133 0.503 !       1.60 eA-3
C138 0.107 0.266 0.968 !       1.57 eA-3
C139 0.349 0.871 0.373 !       1.56 eA-3
C140 0.281 0.270 0.063 !       1.54 eA-3
C141 0.309 0.203 0.563 !       1.51 eA-3
C142 0.393 0.848 0.565 !       1.50 eA-3
C143 0.339 0.292 0.596 !       1.46 eA-3
C144 0.377 0.456 0.705 !       1.44 eA-3
C145 0.296 0.809 0.661 !       1.44 eA-3
C146 0.375 0.546 0.253 !       1.44 eA-3
C147 0.341 0.950 0.390 !       1.43 eA-3
C148 0.320 0.323 0.629 !       1.42 eA-3
C149 0.236 0.377 0.610 !       1.39 eA-3
C150 0.247 0.549 0.652 !       1.38 eA-3
C151 0.287 0.588 0.785 !       1.34 eA-3
C152 0.066 0.680 0.546 !       1.34 eA-3
C153 0.576 0.623 0.624 !       1.32 eA-3
C154 0.597 0.441 0.568 !       1.29 eA-3
C155 0.454 0.544 0.150 !       1.27 eA-3
C156 0.407 0.925 0.533 !       1.24 eA-3
C157 0.402 0.528 0.207 !       1.21 eA-3
C158 0.504 0.726 0.572 !       1.18 eA-3
C159 0.386 0.291 0.280 !       1.16 eA-3
C160 0.056 0.314 0.923 !       1.16 eA-3
C161 0.384 0.025 0.497 !       1.14 eA-3
C162 0.171 0.560 0.280 !       1.14 eA-3
C163 0.276 0.346 0.392 !       1.12 eA-3
C164 0.307 0.492 0.345 !       1.07 eA-3
C165 0.586 0.644 0.574 !       1.06 eA-3
C166 0.470 0.798 0.544 !       1.06 eA-3
C167 0.274 0.640 0.224 !       1.05 eA-3
C168 0.280 0.683 0.518 !       1.05 eA-3
C169 0.499 0.436 0.455 !       1.04 eA-3
C170 0.287 0.648 0.283 !       1.03 eA-3
C171 0.361 0.688 0.655 !       1.02 eA-3
C172 0.325 0.311 0.508 !       1.01 eA-3
C173 0.390 0.812 0.390 !       1.01 eA-3
C174 0.194 0.531 0.097 !       1.00 eA-3
C175 0.361 0.359 0.076 !       0.99 eA-3
C176 0.298 0.592 0.476 !       0.99 eA-3
C177 0.458 0.441 0.377 !       0.96 eA-3
C178 0.313 0.415 0.659 !       0.93 eA-3
C179 0.300 0.894 0.309 !       0.90 eA-3
C180 0.070 0.579 0.387 !       0.90 eA-3
C181 0.065 0.238 0.017 !       0.87 eA-3
C182 0.524 0.682 0.635 !       0.85 eA-3
C183 0.346 0.748 0.691 !       0.85 eA-3
C184 0.363 0.846 0.493 !       0.84 eA-3
C185 0.261 0.557 0.498 !       0.83 eA-3
C186 0.267 0.474 0.644 !       0.82 eA-3
Q187 0.028 0.081 0.893 !       0.81 eA-3
C188 0.248 0.800 0.574 !       0.79 eA-3
Q189 0.067 0.233 0.902 !       0.76 eA-3
C190 0.152 0.599 0.587 !       0.75 eA-3
C191 0.123 0.471 0.278 !       0.75 eA-3
C192 0.340 0.639 0.708 !       0.73 eA-3
C193 0.328 0.353 0.199 !       0.71 eA-3
Q194 0.070 0.109 0.931 !       0.71 eA-3
C195 0.285 0.273 0.165 !       0.70 eA-3
C196 0.317 0.568 0.318 !       0.70 eA-3
C197 0.286 0.486 0.502 !       0.69 eA-3
C198 0.533 0.598 0.448 !       0.68 eA-3
Q199 0.205 0.061 0.593 !       0.67 eA-3
;
_refine_diff_density_max 0.398
_refine_diff_density_min -0.346
_refine_diff_density_rms 0.040
_refine_ls_abs_structure_details
;
 Flack x determined using 7560 quotients [(I+)-(I-)]/[(I+)+(I-)]
 (Parsons, Flack and Wagner, Acta Cryst. B69 (2013) 249-259).
;
_refine_ls_abs_structure_Flack 0.032(3)
_refine_ls_extinction_method none
_refine_ls_goodness_of_fit_ref 1.006
_refine_ls_hydrogen_treatment constr
_refine_ls_matrix_type full
_refine_ls_number_parameters 1056
_refine_ls_number_reflns 17236
_refine_ls_number_restraints 3
_refine_ls_restrained_S_all 1.006
_refine_ls_R_factor_all 0.0262
_refine_ls_R_factor_gt 0.0243
_refine_ls_shift/su_max 0.019
_refine_ls_shift/su_mean 0.001
_refine_ls_structure_factor_coef Fsqd
_refine_ls_weighting_details 'w=1/[\s^2^(Fo^2^)+(0.0289P)^2^] where P=(Fo^2^+2Fc^2^)/3'
_refine_ls_weighting_scheme calc
_refine_ls_wR_factor_gt 0.0603
_refine_ls_wR_factor_ref 0.0608
_reflns_Friedel_coverage 0.988
_reflns_Friedel_fraction_full 0.930
_reflns_Friedel_fraction_max 0.930
_reflns_number_gt 16173
_reflns_number_total 17236
_reflns_threshold_expression 'I > 2\s(I)'
_cod_data_source_file ja9b07633_si_002.cif
_cod_data_source_block t3145-a_0m_sq
_cod_database_code 4127283
_shelx_shelxl_version_number 2016/4
_shelx_space_group_comment
;
The symmetry employed for this shelxl refinement is uniquely defined
by the following loop, which should always be used as a source of
symmetry information in preference to the above space-group names.
They are only intended as comments.
;
_olex2_refinement_description
;
1. Fixed Uiso
 At 1.2 times of:
  All C(H) groups
 At 1.5 times of:
  All C(H,H,H) groups, All O(H) groups
2.a Aromatic/amide H refined with riding coordinates:
 C3(H3), C72(H72), C31(H31), C21(H21), C5(H5), C25(H25), C11(H11), C35(H35),
 C61(H61), C15(H15), C44(H44), C54(H54), C80(H80)
2.b Idealised Me refined as rotating group:
 C39(H39A,H39B,H39C), C40(H40A,H40B,H40C), C65(H65A,H65B,H65C), C78(H78A,H78B,
 H78C), C38(H38A,H38B,H38C), C10(H10A,H10B,H10C), C8(H8A,H8B,H8C), C63(H63A,
 H63B,H63C), C74(H74A,H74B,H74C), C9(H9A,H9B,H9C), C76(H76A,H76B,H76C),
 C18(H18A,H18B,H18C), C20(H20A,H20B,H20C), C29(H29A,H29B,H29C), C28(H28A,H28B,
 H28C), C19(H19A,H19B,H19C), C47(H47A,H47B,H47C), C46(H46A,H46B,H46C), C57(H57A,
 H57B,H57C), C58(H58A,H58B,H58C), C81(H81A,H81B,H81C), C82(H82A,H82B,H82C),
 C30(H30A,H30B,H30C)
2.c Idealised tetrahedral OH refined as rotating group:
 O16(H16), O17(H17), O22(H22), O23(H23)
;
_platon_squeeze_void_probe_radius 1.20
_olex2_submission_special_instructions 'No special instructions were received'

loop_
_space_group_symop_operation_xyz
'x, y, z'

loop_
_atom_site_label
_atom_site_type_symbol
_atom_site_fract_x
_atom_site_fract_y
_atom_site_fract_z
_atom_site_U_iso_or_equiv
_atom_site_adp_type
_atom_site_occupancy
_atom_site_site_symmetry_order
_atom_site_calc_flag
_atom_site_refinement_flags_posn
Zn4 Zn 0.72606(3) 0.13990(3) 0.57905(3) 0.01824(11) Uani 1 1 d .
Zn3 Zn 0.93798(3) 0.20543(3) 0.59651(3) 0.01986(11) Uani 1 1 d .
S005 S 0.67174(7) -0.24765(7) 0.37584(6) 0.0186(2) Uani 1 1 d .
S006 S 0.57063(7) 0.14393(7) 0.41372(7) 0.0217(2) Uani 1 1 d .
S007 S 1.06881(7) -0.11792(7) 0.41563(7) 0.0239(2) Uani 1 1 d .
S008 S 0.96522(8) 0.26966(7) 0.44404(7) 0.0262(2) Uani 1 1 d .
O3 O 0.87212(18) -0.10820(19) 0.47639(17) 0.0211(6) Uani 1 1 d .
O14 O 0.73739(19) 0.28464(19) 0.67292(18) 0.0258(6) Uani 1 1 d .
O4 O 0.98778(19) 0.08728(19) 0.50504(17) 0.0214(6) Uani 1 1 d .
O15 O 0.89452(19) 0.3298(2) 0.67968(18) 0.0248(6) Uani 1 1 d .
O10 O 0.69109(18) -0.21451(19) 0.47251(17) 0.0209(6) Uani 1 1 d .
O9 O 1.1425(2) -0.1732(2) 0.3775(2) 0.0322(7) Uani 1 1 d .
O7 O 1.0065(2) 0.3383(2) 0.4134(2) 0.0370(7) Uani 1 1 d .
O13 O 0.4768(2) 0.1668(2) 0.37159(19) 0.0298(7) Uani 1 1 d .
O8 O 1.08705(19) -0.0831(2) 0.51251(18) 0.0257(6) Uani 1 1 d .
O19 O 1.00878(19) 0.9231(2) 0.66206(19) 0.0298(7) Uani 1 1 d .
O11 O 0.61079(19) -0.34424(19) 0.32186(18) 0.0245(6) Uani 1 1 d .
O16 O 0.95770(19) 0.5170(2) 0.7346(2) 0.0274(6) Uani 1 1 d .
H16 H 0.959857 0.455089 0.712949 0.041 Uiso 1 1 calc GR
O6 O 0.9883(2) 0.3003(2) 0.54060(18) 0.0271(6) Uani 1 1 d .
O12 O 0.59216(19) 0.1716(2) 0.50983(17) 0.0249(6) Uani 1 1 d .
O17 O 0.80892(19) 0.7437(2) 0.70951(19) 0.0276(6) Uani 1 1 d .
H17 H 0.797106 0.778142 0.679701 0.041 Uiso 1 1 calc GR
O18 O 0.85130(19) 0.8600(2) 0.63547(19) 0.0259(6) Uani 1 1 d .
O2 O 0.68089(18) -0.01086(18) 0.48261(16) 0.0187(6) Uani 1 1 d .
O5 O 0.79902(19) 0.1764(2) 0.49664(17) 0.0226(6) Uani 1 1 d .
N034 N 0.7340(6) 0.0024(5) 0.1164(5) 0.110(2) Uani 1 1 d .
C59 C 0.8113(3) 0.3500(3) 0.6987(3) 0.0219(9) Uani 1 1 d .
C26 C 0.7008(3) 0.2716(3) 0.2854(3) 0.0307(10) Uani 1 1 d .
C6 C 0.9537(3) -0.1956(3) 0.3618(3) 0.0247(9) Uani 1 1 d .
C3 C 0.7803(3) -0.3249(3) 0.2581(3) 0.0219(9) Uani 1 1 d .
H3 H 0.721660 -0.369135 0.225107 0.026 Uiso 1 1 calc R
C77 C 0.9384(3) 0.7170(3) 0.8148(3) 0.0193(8) Uani 1 1 d .
C12 C 1.0558(3) -0.0133(3) 0.3842(3) 0.0272(9) Uani 1 1 d .
C24 C 0.6660(3) 0.2032(3) 0.3892(3) 0.0240(9) Uani 1 1 d .
C72 C 1.0727(3) 0.8480(3) 0.7952(3) 0.0302(10) Uani 1 1 d .
H72 H 1.117790 0.892229 0.789240 0.036 Uiso 1 1 calc R
C36 C 0.5149(3) -0.1322(3) 0.2105(3) 0.0217(9) Uani 1 1 d .
C22 C 0.8349(3) 0.2528(3) 0.4003(3) 0.0268(9) Uani 1 1 d .
C64 C 0.7848(3) 0.6624(3) 0.8503(3) 0.0237(9) Uani 1 1 d .
C31 C 0.5210(3) -0.0286(3) 0.2667(3) 0.0208(8) Uani 1 1 d .
H31 H 0.488592 0.015270 0.243365 0.025 Uiso 1 1 calc R
C1 C 0.8702(3) -0.1811(3) 0.3996(3) 0.0182(8) Uani 1 1 d .
C2 C 0.7855(3) -0.2526(3) 0.3445(3) 0.0201(8) Uani 1 1 d .
C21 C 0.8016(3) 0.2827(3) 0.3293(3) 0.0303(10) Uani 1 1 d .
H21 H 0.848228 0.311038 0.310605 0.036 Uiso 1 1 calc R
C23 C 0.7675(3) 0.2086(3) 0.4320(3) 0.0193(8) Uani 1 1 d .
C66 C 0.8657(3) 0.6380(3) 0.8136(3) 0.0185(8) Uani 1 1 d .
C5 C 0.9473(3) -0.2686(3) 0.2756(3) 0.0233(9) Uani 1 1 d .
H5 H 1.003661 -0.274928 0.253930 0.028 Uiso 1 1 calc R
C62 C 0.7134(3) 0.5860(3) 0.8386(3) 0.0245(9) Uani 1 1 d .
C33 C 0.6270(3) -0.0493(3) 0.3995(2) 0.0163(8) Uani 1 1 d .
C34 C 0.6133(3) -0.1548(3) 0.3426(3) 0.0187(8) Uani 1 1 d .
C25 C 0.6343(3) 0.2323(3) 0.3179(3) 0.0287(10) Uani 1 1 d .
H25 H 0.566339 0.225314 0.291300 0.034 Uiso 1 1 calc R
C75 C 1.0373(3) 0.7359(3) 0.8640(3) 0.0259(9) Uani 1 1 d .
C73 C 1.1056(3) 0.8041(4) 0.8545(3) 0.0374(11) Uani 1 1 d .
C39 C 0.3643(3) -0.2421(3) 0.0958(3) 0.0299(10) Uani 1 1 d .
H39A H 0.380675 -0.297886 0.112998 0.045 Uiso 1 1 calc GR
H39B H 0.328854 -0.268657 0.033327 0.045 Uiso 1 1 calc GR
H39C H 0.323127 -0.201624 0.131305 0.045 Uiso 1 1 calc GR
C40 C 0.5271(3) -0.2411(3) 0.0563(3) 0.0336(10) Uani 1 1 d .
H40A H 0.586929 -0.199335 0.065278 0.050 Uiso 1 1 calc GR
H40B H 0.491859 -0.269719 -0.006261 0.050 Uiso 1 1 calc GR
H40C H 0.544135 -0.295349 0.075438 0.050 Uiso 1 1 calc GR
C16 C 1.0688(4) 0.0444(4) 0.2673(4) 0.0462(13) Uani 1 1 d .
C65 C 0.7742(3) 0.7736(3) 0.9007(3) 0.0311(10) Uani 1 1 d .
H65A H 0.839206 0.812224 0.929697 0.047 Uiso 1 1 calc GR
H65B H 0.739132 0.779430 0.945102 0.047 Uiso 1 1 calc GR
H65C H 0.737628 0.799790 0.859200 0.047 Uiso 1 1 calc GR
C78 C 0.7916(3) -0.0494(4) 0.2493(3) 0.0424(12) Uani 1 1 d .
H78A H 0.798621 -0.121061 0.227917 0.064 Uiso 1 1 calc GR
H78B H 0.743141 -0.035248 0.283605 0.064 Uiso 1 1 calc GR
H78C H 0.854614 -0.010343 0.286633 0.064 Uiso 1 1 calc GR
C27 C 0.6631(4) 0.3029(4) 0.2060(3) 0.0421(12) Uani 1 1 d .
C38 C 0.4360(3) -0.0918(3) 0.0785(3) 0.0299(10) Uani 1 1 d .
H38A H 0.390160 -0.052139 0.108297 0.045 Uiso 1 1 calc GR
H38B H 0.406298 -0.121964 0.014781 0.045 Uiso 1 1 calc GR
H38C H 0.496086 -0.048125 0.091390 0.045 Uiso 1 1 calc GR
C7 C 0.8558(3) -0.4088(3) 0.1240(3) 0.0351(11) Uani 1 1 d .
C10 C 0.8838(4) -0.3479(4) 0.0724(3) 0.0578(16) Uani 1 1 d .
H10A H 0.878677 -0.393791 0.011404 0.087 Uiso 1 1 calc GR
H10B H 0.950980 -0.314670 0.100744 0.087 Uiso 1 1 calc GR
H10C H 0.839132 -0.297409 0.072982 0.087 Uiso 1 1 calc GR
C8 C 0.7506(4) -0.4664(4) 0.0734(3) 0.0436(11) Uani 1 1 d .
H8A H 0.702837 -0.418220 0.078357 0.065 Uiso 1 1 calc GR
H8B H 0.735422 -0.512643 0.099163 0.065 Uiso 1 1 calc GR
H8C H 0.747705 -0.504441 0.011198 0.065 Uiso 1 1 calc GR
C79 C 0.7593(4) -0.0220(4) 0.1743(4) 0.0515(13) Uani 1 1 d .
C63 C 0.6225(3) 0.6077(4) 0.8764(3) 0.0398(12) Uani 1 1 d .
H63A H 0.644145 0.646316 0.940261 0.060 Uiso 1 1 calc GR
H63B H 0.584779 0.544154 0.863576 0.060 Uiso 1 1 calc GR
H63C H 0.581537 0.646211 0.849001 0.060 Uiso 1 1 calc GR
C74 C 1.2130(3) 0.8253(5) 0.9072(4) 0.0588(17) Uani 1 1 d .
H74A H 1.251660 0.857137 0.881895 0.088 Uiso 1 1 calc GR
H74B H 1.237431 0.762114 0.904909 0.088 Uiso 1 1 calc GR
H74C H 1.218715 0.870133 0.968654 0.088 Uiso 1 1 calc GR
C9 C 0.9310(4) -0.4864(4) 0.1283(4) 0.0492(13) Uani 1 1 d .
H9A H 0.921595 -0.539791 0.069411 0.074 Uiso 1 1 calc GR
H9B H 0.920181 -0.515522 0.168899 0.074 Uiso 1 1 calc GR
H9C H 0.997774 -0.451964 0.149135 0.074 Uiso 1 1 calc GR
C11 C 1.0810(3) -0.0278(3) 0.3054(3) 0.0352(11) Uani 1 1 d .
H11 H 1.107037 -0.087474 0.276697 0.042 Uiso 1 1 calc R
C76 C 1.0744(3) 0.6839(3) 0.9268(3) 0.0341(11) Uani 1 1 d .
H76A H 1.018541 0.654707 0.937641 0.051 Uiso 1 1 calc GR
H76B H 1.115865 0.733153 0.982693 0.051 Uiso 1 1 calc GR
H76C H 1.112390 0.630687 0.899898 0.051 Uiso 1 1 calc GR
C32 C 0.5754(3) 0.0107(3) 0.3581(2) 0.0190(8) Uani 1 1 d .
C60 C 0.8050(3) 0.4577(3) 0.7555(3) 0.0209(8) Uani 1 1 d .
C70 C 0.9736(3) 0.8291(3) 0.7429(3) 0.0232(9) Uani 1 1 d .
C69 C 0.9053(3) 0.7649(3) 0.7554(3) 0.0199(8) Uani 1 1 d .
C67 C 0.8763(3) 0.5365(3) 0.7678(3) 0.0204(8) Uani 1 1 d .
C13 C 1.0156(3) 0.0766(3) 0.4324(3) 0.0207(8) Uani 1 1 d .
C71 C 0.9434(3) 0.8740(3) 0.6760(3) 0.0230(9) Uani 1 1 d .
C35 C 0.5594(3) -0.1938(3) 0.2520(3) 0.0185(8) Uani 1 1 d .
H35 H 0.553126 -0.263930 0.218165 0.022 Uiso 1 1 calc R
C61 C 0.7239(3) 0.4839(3) 0.7902(3) 0.0219(8) Uani 1 1 d .
H61 H 0.675312 0.432465 0.781189 0.026 Uiso 1 1 calc R
C14 C 1.0083(3) 0.1495(3) 0.3948(3) 0.0273(9) Uani 1 1 d .
C37 C 0.4606(3) -0.1753(3) 0.1116(3) 0.0244(9) Uani 1 1 d .
C15 C 1.0329(3) 0.1330(3) 0.3150(3) 0.0364(11) Uani 1 1 d .
H15 H 1.024958 0.183566 0.292712 0.044 Uiso 1 1 calc R
C4 C 0.8590(3) -0.3327(3) 0.2205(3) 0.0255(9) Uani 1 1 d .
C17 C 1.0915(5) 0.0235(4) 0.1764(4) 0.0665(19) Uani 1 1 d .
C18 C 1.2002(6) 0.0003(7) 0.1852(5) 0.107(3) Uani 1 1 d .
H18A H 1.242991 0.053711 0.237628 0.160 Uiso 1 1 calc GR
H18B H 1.219600 -0.003265 0.132781 0.160 Uiso 1 1 calc GR
H18C H 1.205798 -0.063917 0.190755 0.160 Uiso 1 1 calc GR
C20 C 1.0230(6) -0.0666(7) 0.1037(5) 0.099(3) Uani 1 1 d .
H20A H 1.039335 -0.127604 0.112441 0.148 Uiso 1 1 calc GR
H20B H 1.030408 -0.072880 0.046294 0.148 Uiso 1 1 calc GR
H20C H 0.955332 -0.057263 0.105811 0.148 Uiso 1 1 calc GR
C29 C 0.7418(6) 0.2954(7) 0.1561(5) 0.115(3) Uani 1 1 d .
H29A H 0.793679 0.351798 0.190634 0.172 Uiso 1 1 calc GR
H29B H 0.712397 0.297493 0.098883 0.172 Uiso 1 1 calc GR
H29C H 0.769541 0.232219 0.147049 0.172 Uiso 1 1 calc GR
C28 C 0.6475(8) 0.4119(6) 0.2402(5) 0.118(4) Uani 1 1 d .
H28A H 0.595344 0.421500 0.270405 0.177 Uiso 1 1 calc GR
H28B H 0.628840 0.432309 0.190874 0.177 Uiso 1 1 calc GR
H28C H 0.708062 0.452704 0.281645 0.177 Uiso 1 1 calc GR
C19 C 1.0806(10) 0.1105(7) 0.1513(7) 0.168(6) Uani 1 1 d .
H19A H 1.015275 0.130807 0.152163 0.251 Uiso 1 1 calc GR
H19B H 1.089089 0.091454 0.091897 0.251 Uiso 1 1 calc GR
H19C H 1.130072 0.166540 0.193197 0.251 Uiso 1 1 calc GR
Zn2 Zn 0.98572(3) -0.00214(3) 0.57994(3) 0.02008(11) Uani 1 1 d .
O1 O 0.86434(17) 0.08134(18) 0.61618(16) 0.0194(6) Uani 1 1 d .
O20 O 0.6535(2) 0.1077(2) 0.65780(18) 0.0260(6) Uani 1 1 d .
O22 O 0.5313(2) 0.2003(2) 0.74122(19) 0.0274(6) Uani 1 1 d .
H22 H 0.569238 0.191034 0.708780 0.041 Uiso 1 1 calc GR
O21 O 0.68877(18) -0.0462(2) 0.65071(17) 0.0217(6) Uani 1 1 d .
C42 C 0.5321(3) 0.1241(3) 0.7711(3) 0.0214(9) Uani 1 1 d .
C41 C 0.6476(3) 0.0335(3) 0.6812(3) 0.0209(9) Uani 1 1 d .
C49 C 0.4692(3) 0.1282(3) 0.8273(3) 0.0209(8) Uani 1 1 d .
C43 C 0.5883(3) 0.0422(3) 0.7448(3) 0.0228(9) Uani 1 1 d .
C44 C 0.5835(3) -0.0312(3) 0.7799(3) 0.0262(9) Uani 1 1 d .
H44 H 0.620151 -0.085988 0.762893 0.031 Uiso 1 1 calc R
C47 C 0.4019(3) 0.0577(4) 0.9217(3) 0.0344(10) Uani 1 1 d .
H47A H 0.396302 0.127915 0.956370 0.052 Uiso 1 1 calc GR
H47B H 0.429714 0.025690 0.961400 0.052 Uiso 1 1 calc GR
H47C H 0.337065 0.022537 0.885379 0.052 Uiso 1 1 calc GR
C48 C 0.4684(3) 0.0532(3) 0.8623(3) 0.0250(9) Uani 1 1 d .
C45 C 0.5277(3) -0.0266(3) 0.8380(3) 0.0295(10) Uani 1 1 d .
C46 C 0.5268(4) -0.1086(4) 0.8742(4) 0.0562(16) Uani 1 1 d .
H46A H 0.551315 -0.167823 0.837051 0.084 Uiso 1 1 calc GR
H46B H 0.459804 -0.126981 0.873783 0.084 Uiso 1 1 calc GR
H46C H 0.568616 -0.083128 0.934605 0.084 Uiso 1 1 calc GR
O23 O 0.27828(19) 0.06187(19) 0.73593(19) 0.0258(6) Uani 1 1 d .
H23 H 0.219371 0.046809 0.707605 0.039 Uiso 1 1 calc GR
C51 C 0.2983(3) 0.1651(3) 0.7827(2) 0.0195(8) Uani 1 1 d .
C50 C 0.3955(3) 0.2031(3) 0.8355(3) 0.0239(9) Uani 1 1 d .
C55 C 0.3480(3) 0.3760(3) 0.8800(3) 0.0345(11) Uani 1 1 d .
C56 C 0.4205(3) 0.3094(3) 0.8855(3) 0.0256(9) Uani 1 1 d .
C52 C 0.2263(3) 0.2302(3) 0.7745(3) 0.0246(9) Uani 1 1 d .
C57 C 0.5259(3) 0.3512(4) 0.9413(3) 0.0376(11) Uani 1 1 d .
H57A H 0.558416 0.298312 0.954666 0.056 Uiso 1 1 calc GR
H57B H 0.525220 0.407180 0.996340 0.056 Uiso 1 1 calc GR
H57C H 0.561334 0.374786 0.908448 0.056 Uiso 1 1 calc GR
C54 C 0.2543(3) 0.3354(3) 0.8242(3) 0.0302(10) Uani 1 1 d .
H54 H 0.207455 0.379743 0.819072 0.036 Uiso 1 1 calc R
C58 C 0.3736(4) 0.4885(4) 0.9346(4) 0.0570(15) Uani 1 1 d .
H58A H 0.382613 0.502494 0.997072 0.085 Uiso 1 1 calc GR
H58B H 0.320585 0.523578 0.915744 0.085 Uiso 1 1 calc GR
H58C H 0.434233 0.511901 0.926215 0.085 Uiso 1 1 calc GR
O26 O 0.8884(3) 0.1426(3) 0.7930(3) 0.0606(10) Uiso 1 1 d .
N2 N 0.8244(3) 0.1274(3) 0.9001(3) 0.0459(10) Uiso 1 1 d .
C80 C 0.8708(4) 0.0961(4) 0.8351(4) 0.0502(13) Uiso 1 1 d .
H80 H 0.891701 0.031508 0.820801 0.060 Uiso 1 1 calc R
C81 C 0.7866(5) 0.2224(5) 0.9234(5) 0.0726(18) Uiso 1 1 d .
H81A H 0.825573 0.269063 0.981713 0.109 Uiso 1 1 calc GR
H81B H 0.718463 0.213168 0.924576 0.109 Uiso 1 1 calc GR
H81C H 0.790112 0.249604 0.879764 0.109 Uiso 1 1 calc GR
C82 C 0.8141(6) 0.0654(6) 0.9490(6) 0.097(2) Uiso 1 1 d .
H82A H 0.840458 0.002074 0.923672 0.146 Uiso 1 1 calc GR
H82B H 0.744896 0.051565 0.944949 0.146 Uiso 1 1 calc GR
H82C H 0.850254 0.101404 1.010988 0.146 Uiso 1 1 calc GR
C30 C 0.5738(7) 0.2292(9) 0.1382(6) 0.170(6) Uani 1 1 d .
H30A H 0.586196 0.160225 0.128477 0.255 Uiso 1 1 calc GR
H30B H 0.562623 0.237138 0.082400 0.255 Uiso 1 1 calc GR
H30C H 0.515827 0.243383 0.160659 0.255 Uiso 1 1 calc GR
Zn1 Zn 0.77305(3) -0.07099(3) 0.56163(3) 0.01828(11) Uani 1 1 d .
O24 O 0.10457(19) 0.0932(2) 0.67565(18) 0.0262(6) Uani 1 1 d .
O25 O 0.06853(19) 0.2515(2) 0.69527(19) 0.0263(6) Uani 1 1 d .
C53 C 0.1241(3) 0.1912(3) 0.7102(3) 0.0273(10) Uani 1 1 d .

loop_
_atom_site_aniso_label
_atom_site_aniso_U_11
_atom_site_aniso_U_22
_atom_site_aniso_U_33
_atom_site_aniso_U_23
_atom_site_aniso_U_13
_atom_site_aniso_U_12
Zn4 0.0214(2) 0.0175(2) 0.0164(3) 0.0064(2) 0.00721(19) -0.00286(19)
Zn3 0.0214(2) 0.0170(2) 0.0215(3) 0.0065(2) 0.0089(2) -0.0006(2)
S005 0.0185(5) 0.0165(5) 0.0202(5) 0.0075(4) 0.0045(4) -0.0031(4)
S006 0.0246(5) 0.0208(5) 0.0199(5) 0.0080(4) 0.0066(4) 0.0035(4)
S007 0.0194(5) 0.0193(5) 0.0299(6) 0.0061(5) 0.0083(4) -0.0014(4)
S008 0.0345(6) 0.0203(5) 0.0296(6) 0.0110(5) 0.0176(5) -0.0005(5)
O3 0.0193(13) 0.0169(14) 0.0214(15) 0.0016(12) 0.0059(11) -0.0046(11)
O14 0.0292(15) 0.0191(14) 0.0294(17) 0.0068(13) 0.0137(13) -0.0040(13)
O4 0.0259(14) 0.0193(14) 0.0227(15) 0.0096(12) 0.0115(12) 0.0000(12)
O15 0.0217(14) 0.0202(14) 0.0289(16) 0.0042(13) 0.0104(12) -0.0027(12)
O10 0.0215(13) 0.0199(14) 0.0219(15) 0.0102(12) 0.0043(11) -0.0040(11)
O9 0.0265(15) 0.0299(16) 0.0363(18) 0.0072(14) 0.0120(13) 0.0014(13)
O7 0.0476(18) 0.0294(16) 0.046(2) 0.0181(15) 0.0293(16) 0.0016(14)
O13 0.0270(15) 0.0306(16) 0.0290(17) 0.0122(14) 0.0016(12) 0.0079(13)
O8 0.0214(14) 0.0250(15) 0.0269(16) 0.0067(13) 0.0063(12) 0.0014(12)
O19 0.0243(15) 0.0279(16) 0.0372(18) 0.0194(15) -0.0022(13) -0.0050(13)
O11 0.0244(14) 0.0168(14) 0.0253(16) 0.0036(12) 0.0031(12) -0.0041(12)
O16 0.0245(14) 0.0185(14) 0.0365(18) 0.0048(14) 0.0146(13) -0.0003(12)
O6 0.0324(15) 0.0221(15) 0.0300(17) 0.0104(13) 0.0151(13) -0.0053(12)
O12 0.0293(15) 0.0256(15) 0.0198(15) 0.0070(13) 0.0103(12) 0.0043(12)
O17 0.0226(14) 0.0343(17) 0.0276(17) 0.0197(14) -0.0022(12) -0.0036(13)
O18 0.0208(14) 0.0312(16) 0.0304(17) 0.0188(14) 0.0047(12) 0.0003(12)
O2 0.0220(13) 0.0150(13) 0.0124(14) 0.0007(11) 0.0010(11) -0.0031(11)
O5 0.0270(14) 0.0262(15) 0.0243(16) 0.0172(13) 0.0124(12) 0.0026(12)
N034 0.145(6) 0.097(5) 0.090(5) 0.052(4) 0.010(4) 0.041(5)
C59 0.032(2) 0.017(2) 0.019(2) 0.0075(18) 0.0100(18) -0.0024(19)
C26 0.046(3) 0.024(2) 0.025(2) 0.015(2) 0.007(2) -0.001(2)
C6 0.024(2) 0.020(2) 0.029(2) 0.0101(19) 0.0065(18) -0.0006(17)
C3 0.0196(19) 0.022(2) 0.018(2) 0.0051(18) 0.0007(16) -0.0032(17)
C77 0.024(2) 0.0159(19) 0.016(2) 0.0060(17) 0.0043(16) -0.0034(16)
C12 0.025(2) 0.021(2) 0.034(3) 0.009(2) 0.0109(19) -0.0042(18)
C24 0.040(2) 0.016(2) 0.018(2) 0.0081(18) 0.0082(18) 0.0031(18)
C72 0.028(2) 0.031(2) 0.029(3) 0.014(2) 0.0006(19) -0.0123(19)
C36 0.0154(18) 0.027(2) 0.022(2) 0.0102(19) 0.0041(16) 0.0004(17)
C22 0.040(2) 0.017(2) 0.023(2) 0.0063(18) 0.0120(19) 0.0042(19)
C64 0.030(2) 0.019(2) 0.020(2) 0.0056(18) 0.0069(17) 0.0016(18)
C31 0.0202(19) 0.028(2) 0.019(2) 0.0131(19) 0.0071(16) 0.0067(17)
C1 0.0234(19) 0.0131(19) 0.019(2) 0.0066(17) 0.0065(16) -0.0009(16)
C2 0.0204(19) 0.016(2) 0.027(2) 0.0120(18) 0.0073(17) 0.0016(16)
C21 0.049(3) 0.021(2) 0.026(2) 0.013(2) 0.014(2) 0.000(2)
C23 0.029(2) 0.0152(19) 0.015(2) 0.0038(17) 0.0122(17) 0.0002(17)
C66 0.0213(19) 0.0152(19) 0.017(2) 0.0064(17) 0.0027(16) -0.0026(16)
C5 0.027(2) 0.026(2) 0.021(2) 0.0094(19) 0.0122(17) 0.0008(18)
C62 0.030(2) 0.025(2) 0.019(2) 0.0065(19) 0.0127(18) 0.0037(18)
C33 0.0141(18) 0.022(2) 0.011(2) 0.0038(17) 0.0054(15) -0.0046(16)
C34 0.0192(19) 0.021(2) 0.020(2) 0.0112(18) 0.0078(16) -0.0007(17)
C25 0.045(3) 0.017(2) 0.022(2) 0.0039(19) 0.011(2) 0.0040(19)
C75 0.024(2) 0.025(2) 0.025(2) 0.0114(19) 0.0002(17) -0.0026(18)
C73 0.032(2) 0.043(3) 0.034(3) 0.022(2) -0.005(2) -0.014(2)
C39 0.031(2) 0.030(2) 0.025(2) 0.012(2) -0.0021(18) -0.0008(19)
C40 0.033(2) 0.039(3) 0.025(2) 0.009(2) 0.0082(19) 0.007(2)
C16 0.065(3) 0.040(3) 0.053(3) 0.022(3) 0.045(3) 0.012(3)
C65 0.034(2) 0.021(2) 0.036(3) 0.005(2) 0.014(2) 0.0069(19)
C78 0.039(3) 0.042(3) 0.044(3) 0.015(3) 0.013(2) -0.004(2)
C27 0.062(3) 0.040(3) 0.030(3) 0.022(2) 0.011(2) -0.001(3)
C38 0.031(2) 0.034(2) 0.024(2) 0.014(2) 0.0035(18) -0.0095(19)
C7 0.039(3) 0.033(3) 0.024(2) 0.001(2) 0.012(2) -0.011(2)
C10 0.066(4) 0.071(4) 0.024(3) 0.013(3) 0.005(2) -0.035(3)
C8 0.044(3) 0.046(3) 0.028(3) 0.002(2) 0.011(2) -0.012(2)
C79 0.059(3) 0.046(3) 0.056(4) 0.027(3) 0.016(3) 0.011(3)
C63 0.040(3) 0.036(3) 0.054(3) 0.019(2) 0.030(2) 0.013(2)
C74 0.034(3) 0.082(4) 0.067(4) 0.056(4) -0.018(3) -0.023(3)
C9 0.057(3) 0.044(3) 0.040(3) 0.000(3) 0.029(3) 0.008(3)
C11 0.037(2) 0.034(3) 0.042(3) 0.012(2) 0.029(2) 0.007(2)
C76 0.031(2) 0.037(3) 0.030(3) 0.017(2) -0.0041(19) -0.013(2)
C32 0.0156(18) 0.025(2) 0.018(2) 0.0088(18) 0.0063(16) -0.0015(16)
C60 0.026(2) 0.021(2) 0.017(2) 0.0097(18) 0.0062(17) 0.0018(17)
C70 0.028(2) 0.018(2) 0.018(2) 0.0048(17) 0.0016(17) -0.0038(17)
C69 0.021(2) 0.0158(19) 0.020(2) 0.0045(17) 0.0048(16) -0.0026(16)
C67 0.0164(18) 0.025(2) 0.022(2) 0.0139(18) 0.0014(16) 0.0020(17)
C13 0.0171(19) 0.023(2) 0.023(2) 0.0054(18) 0.0140(17) -0.0020(17)
C71 0.024(2) 0.021(2) 0.024(2) 0.0119(19) 0.0008(18) 0.0004(18)
C35 0.0151(18) 0.0172(19) 0.019(2) 0.0041(17) 0.0037(16) -0.0014(16)
C61 0.0212(19) 0.025(2) 0.017(2) 0.0054(18) 0.0069(16) -0.0041(17)
C14 0.031(2) 0.024(2) 0.033(3) 0.010(2) 0.0225(19) 0.0032(19)
C37 0.027(2) 0.023(2) 0.018(2) 0.0045(18) 0.0029(17) -0.0079(17)
C15 0.049(3) 0.036(3) 0.047(3) 0.028(2) 0.034(2) 0.014(2)
C4 0.028(2) 0.024(2) 0.020(2) 0.0052(19) 0.0061(18) -0.0050(18)
C17 0.115(5) 0.052(3) 0.069(4) 0.029(3) 0.081(4) 0.026(4)
C18 0.104(6) 0.164(8) 0.085(6) 0.055(6) 0.075(5) 0.039(6)
C20 0.114(6) 0.131(7) 0.052(5) 0.026(5) 0.042(4) 0.005(5)
C29 0.150(7) 0.188(9) 0.082(6) 0.109(7) 0.069(5) 0.104(7)
C28 0.236(11) 0.094(6) 0.070(5) 0.060(5) 0.071(6) 0.103(7)
C19 0.341(16) 0.146(8) 0.136(8) 0.105(8) 0.193(11) 0.124(10)
Zn2 0.0193(2) 0.0176(2) 0.0211(3) 0.0073(2) 0.0029(2) -0.0043(2)
O1 0.0192(13) 0.0151(13) 0.0192(14) 0.0024(12) 0.0049(12) -0.0070(11)
O20 0.0339(15) 0.0218(15) 0.0286(16) 0.0110(13) 0.0188(13) -0.0025(12)
O22 0.0391(17) 0.0219(15) 0.0300(17) 0.0125(13) 0.0217(13) 0.0036(13)
O21 0.0197(13) 0.0270(15) 0.0251(15) 0.0157(13) 0.0095(11) 0.0006(12)
C42 0.0207(19) 0.022(2) 0.020(2) 0.0094(18) 0.0031(16) -0.0070(17)
C41 0.0148(19) 0.027(2) 0.017(2) 0.0092(19) -0.0020(16) -0.0077(18)
C49 0.0136(18) 0.029(2) 0.019(2) 0.0099(18) 0.0016(16) -0.0043(17)
C43 0.021(2) 0.029(2) 0.016(2) 0.0103(18) 0.0007(16) -0.0085(17)
C44 0.026(2) 0.034(2) 0.029(2) 0.021(2) 0.0111(18) 0.0047(19)
C47 0.033(2) 0.044(3) 0.039(3) 0.026(2) 0.019(2) 0.003(2)
C48 0.0178(19) 0.036(2) 0.022(2) 0.014(2) 0.0048(17) -0.0039(18)
C45 0.021(2) 0.042(3) 0.037(3) 0.027(2) 0.0101(19) 0.006(2)
C46 0.060(3) 0.076(4) 0.082(4) 0.069(4) 0.044(3) 0.027(3)
O23 0.0221(14) 0.0162(14) 0.0290(17) 0.0047(13) -0.0032(12) -0.0056(12)
C51 0.0187(19) 0.015(2) 0.016(2) -0.0015(17) 0.0039(16) -0.0074(16)
C50 0.022(2) 0.026(2) 0.025(2) 0.0117(19) 0.0064(17) -0.0020(17)
C55 0.030(2) 0.017(2) 0.040(3) -0.003(2) 0.005(2) -0.0044(19)
C56 0.025(2) 0.027(2) 0.018(2) 0.0026(19) 0.0047(17) -0.0069(18)
C52 0.021(2) 0.022(2) 0.028(2) 0.0057(19) 0.0094(17) -0.0046(17)
C57 0.026(2) 0.041(3) 0.039(3) 0.014(2) 0.001(2) -0.008(2)
C54 0.029(2) 0.015(2) 0.037(3) 0.002(2) 0.008(2) 0.0043(18)
C58 0.042(3) 0.032(3) 0.069(4) 0.000(3) 0.000(3) -0.001(2)
C30 0.159(8) 0.241(12) 0.118(8) 0.155(9) -0.082(7) -0.104(9)
Zn1 0.0187(2) 0.0191(2) 0.0170(3) 0.0083(2) 0.00349(19) -0.00221(19)
O24 0.0227(14) 0.0181(15) 0.0273(16) 0.0039(13) -0.0023(12) -0.0081(12)
O25 0.0201(14) 0.0216(15) 0.0323(17) 0.0083(13) 0.0024(12) 0.0054(13)
C53 0.027(2) 0.024(2) 0.024(2) 0.002(2) 0.0095(18) -0.007(2)

loop_
_atom_type_symbol
_atom_type_description
_atom_type_scat_dispersion_real
_atom_type_scat_dispersion_imag
_atom_type_scat_source
C C 0.0030 0.0010 'International Tables Vol C Tables 4.2.6.8 and 6.1.1.4'
H H 0.0000 0.0000 'International Tables Vol C Tables 4.2.6.8 and 6.1.1.4'
N N 0.0311 0.0180 'International Tables Vol C Tables 4.2.6.8 and 6.1.1.4'
O O 0.0090 0.0050 'International Tables Vol C Tables 4.2.6.8 and 6.1.1.4'
S S 0.1080 0.1050 'International Tables Vol C Tables 4.2.6.8 and 6.1.1.4'
Zn Zn 0.3420 1.2610 'International Tables Vol C Tables 4.2.6.8 and 6.1.1.4'

loop_
_geom_angle_atom_site_label_1
_geom_angle_atom_site_label_2
_geom_angle_atom_site_label_3
_geom_angle
_geom_angle_site_symmetry_1
_geom_angle_site_symmetry_3
Zn3 Zn4 Zn1 91.327(15) . .
O14 Zn4 Zn3 82.16(7) . .
O14 Zn4 O12 86.17(10) . .
O14 Zn4 O2 167.21(10) . .
O14 Zn4 O5 96.89(10) . .
O14 Zn4 O1 106.56(10) . .
O14 Zn4 Zn1 141.21(8) . .
O12 Zn4 Zn3 130.59(7) . .
O12 Zn4 O1 165.45(10) . .
O12 Zn4 Zn1 124.69(7) . .
O2 Zn4 Zn3 110.58(7) . .
O2 Zn4 O12 84.50(10) . .
O2 Zn4 O1 83.89(9) . .
O2 Zn4 Zn1 43.12(7) . .
O5 Zn4 Zn3 45.93(7) . .
O5 Zn4 O12 88.72(10) . .
O5 Zn4 O2 91.64(10) . .
O5 Zn4 O1 82.89(9) . .
O5 Zn4 Zn1 105.75(7) . .
O1 Zn4 Zn3 47.30(6) . .
O1 Zn4 Zn1 47.70(6) . .
O20 Zn4 Zn3 134.98(8) . .
O20 Zn4 O14 82.21(11) . .
O20 Zn4 O12 89.95(11) . .
O20 Zn4 O2 89.04(10) . .
O20 Zn4 O5 178.44(10) . .
O20 Zn4 O1 98.58(10) . .
O20 Zn4 Zn1 75.69(8) . .
O4 Zn3 Zn4 107.69(7) . .
O4 Zn3 O6 86.93(10) . .
O4 Zn3 O5 88.74(10) . .
O4 Zn3 Zn2 45.22(7) . .
O4 Zn3 O1 83.51(9) . .
O15 Zn3 Zn4 76.04(7) . .
O15 Zn3 O4 173.90(10) . .
O15 Zn3 O6 86.97(11) . .
O15 Zn3 O5 90.82(10) . .
O15 Zn3 Zn2 140.58(8) . .
O15 Zn3 O1 102.43(10) . .
O15 Zn3 O25 83.49(11) . 1_655
O6 Zn3 Zn4 126.56(8) . .
O6 Zn3 O5 86.45(10) . .
O6 Zn3 Zn2 129.66(8) . .
O6 Zn3 O1 164.33(10) . .
O5 Zn3 Zn4 44.59(6) . .
O5 Zn3 Zn2 103.83(7) . .
O5 Zn3 O1 80.96(9) . .
Zn2 Zn3 Zn4 89.014(15) . .
O1 Zn3 Zn4 46.34(6) . .
O1 Zn3 Zn2 46.32(6) . .
O25 Zn3 Zn4 136.69(8) 1_655 .
O25 Zn3 O4 96.49(11) 1_655 .
O25 Zn3 O6 89.23(11) 1_655 .
O25 Zn3 O5 173.04(10) 1_655 .
O25 Zn3 Zn2 83.13(7) 1_655 .
O25 Zn3 O1 104.14(10) 1_655 .
O10 S005 C2 110.42(17) . .
O10 S005 C34 109.86(17) . .
O11 S005 O10 116.05(15) . .
O11 S005 C2 108.28(17) . .
O11 S005 C34 107.31(16) . .
C34 S005 C2 104.22(17) . .
O13 S006 O12 116.65(16) . .
O13 S006 C24 107.79(17) . .
O13 S006 C32 107.78(17) . .
O12 S006 C24 110.09(18) . .
O12 S006 C32 109.27(17) . .
C24 S006 C32 104.57(17) . .
O9 S007 O8 116.02(17) . .
O9 S007 C6 107.78(18) . .
O9 S007 C12 107.51(18) . .
O8 S007 C6 109.71(18) . .
O8 S007 C12 110.38(18) . .
C6 S007 C12 104.82(19) . .
O7 S008 O6 116.59(18) . .
O7 S008 C22 107.35(19) . .
O7 S008 C14 107.21(18) . .
O6 S008 C22 109.01(18) . .
O6 S008 C14 108.86(18) . .
C22 S008 C14 107.48(19) . .
C1 O3 Zn2 133.6(2) . .
C1 O3 Zn1 134.5(2) . .
Zn2 O3 Zn1 90.48(10) . .
C59 O14 Zn4 123.9(2) . .
Zn3 O4 Zn2 91.10(10) . .
C13 O4 Zn3 133.4(2) . .
C13 O4 Zn2 135.4(2) . .
C59 O15 Zn3 133.3(2) . .
S005 O10 Zn1 121.01(14) . .
S007 O8 Zn2 121.27(15) . .
C71 O19 Zn2 126.6(2) . 1_565
C67 O16 H16 109.5 . .
S008 O6 Zn3 121.34(16) . .
S006 O12 Zn4 120.34(15) . .
C69 O17 H17 109.5 . .
C71 O18 Zn1 130.9(2) . 1_565
C33 O2 Zn4 132.9(2) . .
C33 O2 Zn1 133.6(2) . .
Zn1 O2 Zn4 92.73(10) . .
Zn4 O5 Zn3 89.48(9) . .
C23 O5 Zn4 132.2(2) . .
C23 O5 Zn3 133.1(2) . .
O14 C59 O15 123.9(3) . .
O14 C59 C60 119.3(3) . .
O15 C59 C60 116.9(3) . .
C21 C26 C27 122.8(4) . .
C25 C26 C21 116.5(4) . .
C25 C26 C27 120.7(4) . .
C1 C6 S007 123.2(3) . .
C5 C6 S007 114.5(3) . .
C5 C6 C1 122.1(4) . .
C2 C3 H3 119.0 . .
C4 C3 H3 119.0 . .
C4 C3 C2 122.0(4) . .
C75 C77 C66 122.5(3) . .
C75 C77 C69 120.2(3) . .
C69 C77 C66 116.9(3) . .
C11 C12 S007 114.6(3) . .
C11 C12 C13 122.2(4) . .
C13 C12 S007 123.0(3) . .
C23 C24 S006 121.7(3) . .
C25 C24 S006 115.0(3) . .
C25 C24 C23 122.8(4) . .
C73 C72 H72 118.6 . .
C73 C72 C70 122.7(4) . .
C70 C72 H72 118.6 . .
C31 C36 C37 122.3(3) . .
C35 C36 C31 115.7(3) . .
C35 C36 C37 122.0(4) . .
C21 C22 S008 115.1(3) . .
C21 C22 C23 121.7(4) . .
C23 C22 S008 123.2(3) . .
C66 C64 C65 119.1(3) . .
C62 C64 C66 120.5(3) . .
C62 C64 C65 120.4(3) . .
C36 C31 H31 119.3 . .
C36 C31 C32 121.3(4) . .
C32 C31 H31 119.3 . .
O3 C1 C6 123.1(3) . .
O3 C1 C2 123.6(3) . .
C2 C1 C6 113.4(3) . .
C3 C2 S005 114.5(3) . .
C3 C2 C1 123.5(3) . .
C1 C2 S005 121.6(3) . .
C26 C21 C22 122.3(4) . .
C26 C21 H21 118.8 . .
C22 C21 H21 118.8 . .
O5 C23 C24 123.6(3) . .
O5 C23 C22 121.8(3) . .
C24 C23 C22 114.5(3) . .
C64 C66 C77 122.9(3) . .
C67 C66 C77 117.4(3) . .
C67 C66 C64 119.6(3) . .
C6 C5 H5 118.8 . .
C6 C5 C4 122.3(4) . .
C4 C5 H5 118.8 . .
C64 C62 C63 123.0(4) . .
C64 C62 C61 119.2(3) . .
C61 C62 C63 117.8(4) . .
O2 C33 C34 123.7(3) . .
O2 C33 C32 122.8(3) . .
C32 C33 C34 113.5(3) . .
C33 C34 S005 123.4(3) . .
C35 C34 S005 113.6(3) . .
C35 C34 C33 122.7(3) . .
C26 C25 C24 122.1(4) . .
C26 C25 H25 119.0 . .
C24 C25 H25 119.0 . .
C77 C75 C73 119.7(3) . .
C77 C75 C76 120.9(4) . .
C73 C75 C76 119.3(3) . .
C72 C73 C75 119.2(4) . .
C72 C73 C74 120.4(4) . .
C75 C73 C74 120.4(4) . .
H39A C39 H39B 109.5 . .
H39A C39 H39C 109.5 . .
H39B C39 H39C 109.5 . .
C37 C39 H39A 109.5 . .
C37 C39 H39B 109.5 . .
C37 C39 H39C 109.5 . .
H40A C40 H40B 109.5 . .
H40A C40 H40C 109.5 . .
H40B C40 H40C 109.5 . .
C37 C40 H40A 109.5 . .
C37 C40 H40B 109.5 . .
C37 C40 H40C 109.5 . .
C11 C16 C17 121.2(4) . .
C15 C16 C11 115.9(4) . .
C15 C16 C17 122.9(4) . .
C64 C65 H65A 109.5 . .
C64 C65 H65B 109.5 . .
C64 C65 H65C 109.5 . .
H65A C65 H65B 109.5 . .
H65A C65 H65C 109.5 . .
H65B C65 H65C 109.5 . .
H78A C78 H78B 109.5 . .
H78A C78 H78C 109.5 . .
H78B C78 H78C 109.5 . .
C79 C78 H78A 109.5 . .
C79 C78 H78B 109.5 . .
C79 C78 H78C 109.5 . .
C29 C27 C26 110.2(4) . .
C29 C27 C30 105.7(7) . .
C28 C27 C26 109.8(4) . .
C28 C27 C29 105.1(6) . .
C28 C27 C30 115.4(7) . .
C30 C27 C26 110.4(4) . .
H38A C38 H38B 109.5 . .
H38A C38 H38C 109.5 . .
H38B C38 H38C 109.5 . .
C37 C38 H38A 109.5 . .
C37 C38 H38B 109.5 . .
C37 C38 H38C 109.5 . .
C10 C7 C9 110.0(4) . .
C10 C7 C4 108.5(4) . .
C8 C7 C10 108.0(4) . .
C8 C7 C9 109.6(4) . .
C8 C7 C4 111.1(4) . .
C4 C7 C9 109.5(4) . .
C7 C10 H10A 109.5 . .
C7 C10 H10B 109.5 . .
C7 C10 H10C 109.5 . .
H10A C10 H10B 109.5 . .
H10A C10 H10C 109.5 . .
H10B C10 H10C 109.5 . .
C7 C8 H8A 109.5 . .
C7 C8 H8B 109.5 . .
C7 C8 H8C 109.5 . .
H8A C8 H8B 109.5 . .
H8A C8 H8C 109.5 . .
H8B C8 H8C 109.5 . .
N034 C79 C78 178.2(7) . .
C62 C63 H63A 109.5 . .
C62 C63 H63B 109.5 . .
C62 C63 H63C 109.5 . .
H63A C63 H63B 109.5 . .
H63A C63 H63C 109.5 . .
H63B C63 H63C 109.5 . .
C73 C74 H74A 109.5 . .
C73 C74 H74B 109.5 . .
C73 C74 H74C 109.5 . .
H74A C74 H74B 109.5 . .
H74A C74 H74C 109.5 . .
H74B C74 H74C 109.5 . .
C7 C9 H9A 109.5 . .
C7 C9 H9B 109.5 . .
C7 C9 H9C 109.5 . .
H9A C9 H9B 109.5 . .
H9A C9 H9C 109.5 . .
H9B C9 H9C 109.5 . .
C12 C11 C16 122.2(4) . .
C12 C11 H11 118.9 . .
C16 C11 H11 118.9 . .
C75 C76 H76A 109.5 . .
C75 C76 H76B 109.5 . .
C75 C76 H76C 109.5 . .
H76A C76 H76B 109.5 . .
H76A C76 H76C 109.5 . .
H76B C76 H76C 109.5 . .
C31 C32 S006 112.0(3) . .
C33 C32 S006 124.4(3) . .
C33 C32 C31 123.6(4) . .
C67 C60 C59 120.5(3) . .
C61 C60 C59 120.7(3) . .
C61 C60 C67 118.5(4) . .
C72 C70 C69 117.8(3) . .
C72 C70 C71 120.4(3) . .
C69 C70 C71 121.7(3) . .
O17 C69 C77 117.6(3) . .
O17 C69 C70 122.1(3) . .
C77 C69 C70 120.2(3) . .
O16 C67 C66 117.1(3) . .
O16 C67 C60 122.1(3) . .
C66 C67 C60 120.8(3) . .
O4 C13 C12 121.6(3) . .
O4 C13 C14 124.2(3) . .
C14 C13 C12 114.2(4) . .
O19 C71 O18 123.6(3) . .
O19 C71 C70 119.1(3) . .
O18 C71 C70 117.3(3) . .
C36 C35 C34 122.8(4) . .
C36 C35 H35 118.6 . .
C34 C35 H35 118.6 . .
C62 C61 H61 119.3 . .
C60 C61 C62 121.4(4) . .
C60 C61 H61 119.3 . .
C13 C14 S008 123.1(3) . .
C15 C14 S008 114.2(3) . .
C15 C14 C13 122.6(4) . .
C36 C37 C39 109.1(3) . .
C36 C37 C40 109.6(3) . .
C40 C37 C39 109.2(3) . .
C38 C37 C36 112.0(3) . .
C38 C37 C39 109.9(3) . .
C38 C37 C40 107.1(3) . .
C16 C15 C14 122.7(4) . .
C16 C15 H15 118.7 . .
C14 C15 H15 118.7 . .
C3 C4 C5 116.3(4) . .
C3 C4 C7 124.0(4) . .
C5 C4 C7 119.7(3) . .
C18 C17 C16 107.6(5) . .
C20 C17 C16 109.9(5) . .
C20 C17 C18 109.7(6) . .
C19 C17 C16 112.8(5) . .
C19 C17 C18 108.5(7) . .
C19 C17 C20 108.4(8) . .
C17 C18 H18A 109.5 . .
C17 C18 H18B 109.5 . .
C17 C18 H18C 109.5 . .
H18A C18 H18B 109.5 . .
H18A C18 H18C 109.5 . .
H18B C18 H18C 109.5 . .
C17 C20 H20A 109.5 . .
C17 C20 H20B 109.5 . .
C17 C20 H20C 109.5 . .
H20A C20 H20B 109.5 . .
H20A C20 H20C 109.5 . .
H20B C20 H20C 109.5 . .
C27 C29 H29A 109.5 . .
C27 C29 H29B 109.5 . .
C27 C29 H29C 109.5 . .
H29A C29 H29B 109.5 . .
H29A C29 H29C 109.5 . .
H29B C29 H29C 109.5 . .
C27 C28 H28A 109.5 . .
C27 C28 H28B 109.5 . .
C27 C28 H28C 109.5 . .
H28A C28 H28B 109.5 . .
H28A C28 H28C 109.5 . .
H28B C28 H28C 109.5 . .
C17 C19 H19A 109.5 . .
C17 C19 H19B 109.5 . .
C17 C19 H19C 109.5 . .
H19A C19 H19B 109.5 . .
H19A C19 H19C 109.5 . .
H19B C19 H19C 109.5 . .
Zn3 Zn2 Zn1 91.734(16) . .
O3 Zn2 Zn3 107.47(7) . .
O3 Zn2 O4 91.33(10) . .
O3 Zn2 O8 87.34(10) . .
O3 Zn2 O1 83.78(9) . .
O3 Zn2 Zn1 45.43(7) . .
O4 Zn2 Zn3 43.68(7) . .
O4 Zn2 O1 83.26(9) . .
O4 Zn2 Zn1 109.12(7) . .
O8 Zn2 Zn3 125.55(7) . .
O8 Zn2 O4 85.30(10) . .
O8 Zn2 O1 165.33(10) . .
O8 Zn2 Zn1 129.13(7) . .
O19 Zn2 Zn3 135.77(9) 1_545 .
O19 Zn2 O3 97.63(11) 1_545 .
O19 Zn2 O4 170.00(10) 1_545 .
O19 Zn2 O8 90.66(11) 1_545 .
O19 Zn2 O1 102.05(11) 1_545 .
O19 Zn2 Zn1 80.49(8) 1_545 .
O19 Zn2 O24 81.83(11) 1_545 1_655
O1 Zn2 Zn3 47.56(6) . .
O1 Zn2 Zn1 47.85(6) . .
O24 Zn2 Zn3 75.96(7) 1_655 .
O24 Zn2 O3 175.05(11) 1_655 .
O24 Zn2 O4 88.86(10) 1_655 .
O24 Zn2 O8 87.75(11) 1_655 .
O24 Zn2 O1 101.14(10) 1_655 .
O24 Zn2 Zn1 138.88(8) 1_655 .
Zn4 O1 Zn3 86.36(9) . .
Zn4 O1 Zn1 86.48(8) . .
Zn3 O1 Zn1 151.04(12) . .
Zn2 O1 Zn4 150.49(13) . .
Zn2 O1 Zn3 86.12(9) . .
Zn2 O1 Zn1 86.44(9) . .
C41 O20 Zn4 134.5(3) . .
C42 O22 H22 109.5 . .
C41 O21 Zn1 125.1(2) . .
O22 C42 C49 116.6(3) . .
O22 C42 C43 122.6(3) . .
C43 C42 C49 120.7(3) . .
O20 C41 C43 117.2(4) . .
O21 C41 O20 122.8(3) . .
O21 C41 C43 120.0(3) . .
C42 C49 C50 117.5(3) . .
C48 C49 C42 119.5(4) . .
C48 C49 C50 122.4(3) . .
C42 C43 C41 120.9(3) . .
C44 C43 C42 117.5(4) . .
C44 C43 C41 121.5(4) . .
C43 C44 H44 118.4 . .
C45 C44 C43 123.2(4) . .
C45 C44 H44 118.4 . .
H47A C47 H47B 109.5 . .
H47A C47 H47C 109.5 . .
H47B C47 H47C 109.5 . .
C48 C47 H47A 109.5 . .
C48 C47 H47B 109.5 . .
C48 C47 H47C 109.5 . .
C49 C48 C47 119.3(4) . .
C49 C48 C45 119.2(4) . .
C45 C48 C47 121.4(4) . .
C44 C45 C48 119.8(4) . .
C44 C45 C46 120.3(4) . .
C48 C45 C46 119.9(4) . .
C45 C46 H46A 109.5 . .
C45 C46 H46B 109.5 . .
C45 C46 H46C 109.5 . .
H46A C46 H46B 109.5 . .
H46A C46 H46C 109.5 . .
H46B C46 H46C 109.5 . .
C51 O23 H23 109.5 . .
O23 C51 C50 116.6(3) . .
O23 C51 C52 121.7(3) . .
C50 C51 C52 121.6(4) . .
C51 C50 C49 116.6(4) . .
C51 C50 C56 119.0(4) . .
C56 C50 C49 124.0(4) . .
C56 C55 C58 120.1(4) . .
C54 C55 C56 118.8(4) . .
C54 C55 C58 121.1(4) . .
C50 C56 C55 120.0(4) . .
C50 C56 C57 119.4(4) . .
C55 C56 C57 120.5(4) . .
C51 C52 C54 117.6(4) . .
C51 C52 C53 122.3(4) . .
C54 C52 C53 120.0(4) . .
C56 C57 H57A 109.5 . .
C56 C57 H57B 109.5 . .
C56 C57 H57C 109.5 . .
H57A C57 H57B 109.5 . .
H57A C57 H57C 109.5 . .
H57B C57 H57C 109.5 . .
C55 C54 C52 122.8(4) . .
C55 C54 H54 118.6 . .
C52 C54 H54 118.6 . .
C55 C58 H58A 109.5 . .
C55 C58 H58B 109.5 . .
C55 C58 H58C 109.5 . .
H58A C58 H58B 109.5 . .
H58A C58 H58C 109.5 . .
H58B C58 H58C 109.5 . .
C80 N2 C81 120.4(5) . .
C80 N2 C82 120.3(5) . .
C81 N2 C82 119.3(5) . .
O26 C80 N2 126.6(5) . .
O26 C80 H80 116.7 . .
N2 C80 H80 116.7 . .
N2 C81 H81A 109.5 . .
N2 C81 H81B 109.5 . .
N2 C81 H81C 109.5 . .
H81A C81 H81B 109.5 . .
H81A C81 H81C 109.5 . .
H81B C81 H81C 109.5 . .
N2 C82 H82A 109.5 . .
N2 C82 H82B 109.5 . .
N2 C82 H82C 109.5 . .
H82A C82 H82B 109.5 . .
H82A C82 H82C 109.5 . .
H82B C82 H82C 109.5 . .
C27 C30 H30A 109.5 . .
C27 C30 H30B 109.5 . .
C27 C30 H30C 109.5 . .
H30A C30 H30B 109.5 . .
H30A C30 H30C 109.5 . .
H30B C30 H30C 109.5 . .
O3 Zn1 Zn4 104.37(7) . .
O3 Zn1 Zn2 44.09(7) . .
O3 Zn1 O1 80.81(9) . .
O10 Zn1 Zn4 129.00(7) . .
O10 Zn1 O3 85.52(10) . .
O10 Zn1 Zn2 126.38(7) . .
O10 Zn1 O1 162.35(9) . .
O18 Zn1 Zn4 139.69(8) 1_545 .
O18 Zn1 O3 90.31(10) 1_545 .
O18 Zn1 O10 88.81(10) 1_545 .
O18 Zn1 O2 174.31(10) 1_545 .
O18 Zn1 Zn2 76.87(7) 1_545 .
O18 Zn1 O1 102.31(10) 1_545 .
O18 Zn1 O21 82.37(10) 1_545 .
O2 Zn1 Zn4 44.14(7) . .
O2 Zn1 O3 92.27(10) . .
O2 Zn1 O10 86.35(9) . .
O2 Zn1 Zn2 108.44(7) . .
O2 Zn1 O1 83.12(9) . .
Zn2 Zn1 Zn4 87.925(15) . .
O1 Zn1 Zn4 45.83(6) . .
O1 Zn1 Zn2 45.70(6) . .
O21 Zn1 Zn4 81.81(7) . .
O21 Zn1 O3 172.66(10) . .
O21 Zn1 O10 93.68(10) . .
O21 Zn1 O2 94.96(10) . .
O21 Zn1 Zn2 133.63(8) . .
O21 Zn1 O1 101.29(10) . .
C53 O24 Zn2 131.5(3) . 1_455
C53 O25 Zn3 122.7(3) . 1_455
O24 C53 C52 113.6(4) . .
O25 C53 C52 120.2(4) . .
O25 C53 O24 126.2(4) . .

loop_
_geom_bond_atom_site_label_1
_geom_bond_atom_site_label_2
_geom_bond_distance
_geom_bond_site_symmetry_2
Zn4 Zn3 2.9854(6) .
Zn4 O14 2.030(3) .
Zn4 O12 2.105(3) .
Zn4 O2 2.100(2) .
Zn4 O5 2.096(2) .
Zn4 O1 2.164(2) .
Zn4 O20 2.009(2) .
Zn4 Zn1 3.0117(6) .
Zn3 O4 2.053(3) .
Zn3 O15 1.995(3) .
Zn3 O6 2.109(3) .
Zn3 O5 2.145(3) .
Zn3 Zn2 2.9721(6) .
Zn3 O1 2.198(2) .
Zn3 O25 2.037(3) 1_655
S005 O10 1.451(3) .
S005 O11 1.436(3) .
S005 C2 1.774(4) .
S005 C34 1.768(4) .
S006 O13 1.438(3) .
S006 O12 1.451(3) .
S006 C24 1.767(4) .
S006 C32 1.776(4) .
S007 O9 1.425(3) .
S007 O8 1.454(3) .
S007 C6 1.755(4) .
S007 C12 1.764(4) .
S008 O7 1.434(3) .
S008 O6 1.451(3) .
S008 C22 1.759(4) .
S008 C14 1.778(4) .
O3 C1 1.296(5) .
O3 Zn2 2.090(3) .
O3 Zn1 2.140(3) .
O14 C59 1.247(4) .
O4 C13 1.314(5) .
O4 Zn2 2.110(2) .
O15 C59 1.280(5) .
O10 Zn1 2.112(3) .
O8 Zn2 2.097(3) .
O19 C71 1.255(5) .
O19 Zn2 2.017(3) 1_565
O16 H16 0.8200 .
O16 C67 1.362(4) .
O17 H17 0.8200 .
O17 C69 1.340(4) .
O18 C71 1.271(5) .
O18 Zn1 2.008(2) 1_565
O2 C33 1.302(4) .
O2 Zn1 2.061(2) .
O5 C23 1.320(5) .
N034 C79 1.134(7) .
C59 C60 1.480(5) .
C26 C21 1.394(6) .
C26 C25 1.384(6) .
C26 C27 1.542(6) .
C6 C1 1.430(5) .
C6 C5 1.395(6) .
C3 H3 0.9300 .
C3 C2 1.397(5) .
C3 C4 1.372(5) .
C77 C66 1.490(5) .
C77 C75 1.385(5) .
C77 C69 1.410(5) .
C12 C11 1.384(6) .
C12 C13 1.432(6) .
C24 C23 1.408(6) .
C24 C25 1.390(6) .
C72 H72 0.9300 .
C72 C73 1.364(6) .
C72 C70 1.403(5) .
C36 C31 1.400(6) .
C36 C35 1.389(5) .
C36 C37 1.512(5) .
C22 C21 1.396(6) .
C22 C23 1.424(6) .
C64 C66 1.394(5) .
C64 C62 1.383(5) .
C64 C65 1.512(5) .
C31 H31 0.9300 .
C31 C32 1.413(5) .
C1 C2 1.410(5) .
C21 H21 0.9300 .
C66 C67 1.383(5) .
C5 H5 0.9300 .
C5 C4 1.400(6) .
C62 C63 1.527(5) .
C62 C61 1.398(5) .
C33 C34 1.417(5) .
C33 C32 1.406(5) .
C34 C35 1.400(5) .
C25 H25 0.9300 .
C75 C73 1.425(6) .
C75 C76 1.511(6) .
C73 C74 1.502(6) .
C39 H39A 0.9600 .
C39 H39B 0.9600 .
C39 H39C 0.9600 .
C39 C37 1.536(5) .
C40 H40A 0.9600 .
C40 H40B 0.9600 .
C40 H40C 0.9600 .
C40 C37 1.536(6) .
C16 C11 1.400(6) .
C16 C15 1.385(6) .
C16 C17 1.543(7) .
C65 H65A 0.9600 .
C65 H65B 0.9600 .
C65 H65C 0.9600 .
C78 H78A 0.9600 .
C78 H78B 0.9600 .
C78 H78C 0.9600 .
C78 C79 1.432(7) .
C27 C29 1.508(8) .
C27 C28 1.477(8) .
C27 C30 1.515(9) .
C38 H38A 0.9600 .
C38 H38B 0.9600 .
C38 H38C 0.9600 .
C38 C37 1.511(5) .
C7 C10 1.542(7) .
C7 C8 1.537(6) .
C7 C9 1.548(7) .
C7 C4 1.547(6) .
C10 H10A 0.9600 .
C10 H10B 0.9600 .
C10 H10C 0.9600 .
C8 H8A 0.9600 .
C8 H8B 0.9600 .
C8 H8C 0.9600 .
C63 H63A 0.9600 .
C63 H63B 0.9600 .
C63 H63C 0.9600 .
C74 H74A 0.9600 .
C74 H74B 0.9600 .
C74 H74C 0.9600 .
C9 H9A 0.9600 .
C9 H9B 0.9600 .
C9 H9C 0.9600 .
C11 H11 0.9300 .
C76 H76A 0.9600 .
C76 H76B 0.9600 .
C76 H76C 0.9600 .
C60 C67 1.403(5) .
C60 C61 1.380(5) .
C70 C69 1.411(5) .
C70 C71 1.477(5) .
C13 C14 1.403(6) .
C35 H35 0.9300 .
C61 H61 0.9300 .
C14 C15 1.389(6) .
C15 H15 0.9300 .
C17 C18 1.539(9) .
C17 C20 1.494(10) .
C17 C19 1.457(9) .
C18 H18A 0.9600 .
C18 H18B 0.9600 .
C18 H18C 0.9600 .
C20 H20A 0.9600 .
C20 H20B 0.9600 .
C20 H20C 0.9600 .
C29 H29A 0.9600 .
C29 H29B 0.9600 .
C29 H29C 0.9600 .
C28 H28A 0.9600 .
C28 H28B 0.9600 .
C28 H28C 0.9600 .
C19 H19A 0.9600 .
C19 H19B 0.9600 .
C19 H19C 0.9600 .
Zn2 O19 2.017(3) 1_545
Zn2 O1 2.154(2) .
Zn2 Zn1 3.0042(6) .
Zn2 O24 2.030(3) 1_655
O1 Zn1 2.232(2) .
O20 C41 1.271(5) .
O22 H22 0.8200 .
O22 C42 1.360(4) .
O21 C41 1.265(5) .
O21 Zn1 2.037(2) .
C42 C49 1.415(5) .
C42 C43 1.404(6) .
C41 C43 1.463(5) .
C49 C48 1.406(6) .
C49 C50 1.486(5) .
C43 C44 1.393(5) .
C44 H44 0.9300 .
C44 C45 1.363(6) .
C47 H47A 0.9600 .
C47 H47B 0.9600 .
C47 H47C 0.9600 .
C47 C48 1.493(6) .
C48 C45 1.407(6) .
C45 C46 1.513(6) .
C46 H46A 0.9600 .
C46 H46B 0.9600 .
C46 H46C 0.9600 .
O23 H23 0.8200 .
O23 C51 1.360(4) .
C51 C50 1.392(5) .
C51 C52 1.398(6) .
C50 C56 1.408(6) .
C55 C56 1.411(6) .
C55 C54 1.371(6) .
C55 C58 1.494(6) .
C56 C57 1.504(6) .
C52 C54 1.399(6) .
C52 C53 1.506(6) .
C57 H57A 0.9600 .
C57 H57B 0.9600 .
C57 H57C 0.9600 .
C54 H54 0.9300 .
C58 H58A 0.9600 .
C58 H58B 0.9600 .
C58 H58C 0.9600 .
O26 C80 1.197(6) .
N2 C80 1.329(6) .
N2 C81 1.408(7) .
N2 C82 1.443(8) .
C80 H80 0.9300 .
C81 H81A 0.9600 .
C81 H81B 0.9600 .
C81 H81C 0.9600 .
C82 H82A 0.9600 .
C82 H82B 0.9600 .
C82 H82C 0.9600 .
C30 H30A 0.9600 .
C30 H30B 0.9600 .
C30 H30C 0.9600 .
Zn1 O18 2.008(2) 1_545
O24 Zn2 2.030(3) 1_455
O24 C53 1.284(5) .
O25 Zn3 2.037(3) 1_455
O25 C53 1.226(5) .

loop_
_platon_squeeze_void_nr
_platon_squeeze_void_average_x
_platon_squeeze_void_average_y
_platon_squeeze_void_average_z
_platon_squeeze_void_volume
_platon_squeeze_void_count_electrons
_platon_squeeze_void_content
1 0.253 0.496 0.393 1164 247 ' '
